data_4065948
loop_
_publ_author_name
'Wang, Xi-Ying'
'Li, Yan'
'Ma, Qing'
'Zhang, Qian-Feng'

_publ_section_title
;
 Ruthenium Complexes with Dithiophosphonates [Ar(RO)PS2]&#x2212;and
 [Fc(RO)PS2]&#x2212;(Ar =p-CH3OC6H4, Fc = Fe(\h5-C5H4)(\h5-C5H5))
;
_journal_issue 12
_journal_name_full Organometallics
_journal_page_first 2752
_journal_paper_doi 10.1021/om100209k
_journal_volume 29
_journal_year 2010
_chemical_formula_sum 'C59.5 H62.5 Cl2 Fe2 O2 P6 Ru S4'
_chemical_formula_weight 1407.32
_chemical_name_systematic
; 
 ? 
;
_space_group_IT_number 15
_symmetry_cell_setting monoclinic
_symmetry_space_group_name_Hall '-C 2yc'
_symmetry_space_group_name_H-M 'C 1 2/c 1'
_atom_sites_solution_hydrogens geom
_atom_sites_solution_primary direct
_atom_sites_solution_secondary difmap
_audit_creation_method SHELXL-97
_cell_angle_alpha 90.00
_cell_angle_beta 104.942(2)
_cell_angle_gamma 90.00
_cell_formula_units_Z 8
_cell_length_a 45.4230(12)
_cell_length_b 11.9748(2)
_cell_length_c 22.3738(4)
_cell_measurement_reflns_used 6147
_cell_measurement_temperature 296(2)
_cell_measurement_theta_max 21.68
_cell_measurement_theta_min 2.28
_cell_volume 11758.3(4)
_computing_cell_refinement 'Bruker SMART'
_computing_data_collection 'Bruker SMART'
_computing_data_reduction 'Bruker SAINT'
_computing_molecular_graphics 'Bruker SHELXTL'
_computing_publication_material 'Bruker SHELXTL'
_computing_structure_refinement 'SHELXL-97 (Sheldrick, 1997)'
_computing_structure_solution 'SHELXS-97 (Sheldrick, 1990)'
_diffrn_ambient_temperature 296(2)
_diffrn_measured_fraction_theta_full 0.993
_diffrn_measured_fraction_theta_max 0.993
_diffrn_measurement_device_type 'CCD area detector'
_diffrn_measurement_method 'phi and omega scans'
_diffrn_radiation_monochromator graphite
_diffrn_radiation_source 'fine-focus sealed tube'
_diffrn_radiation_type MoK\a
_diffrn_radiation_wavelength 0.71073
_diffrn_reflns_av_R_equivalents 0.0779
_diffrn_reflns_av_sigmaI/netI 0.0790
_diffrn_reflns_limit_h_max 58
_diffrn_reflns_limit_h_min -52
_diffrn_reflns_limit_k_max 15
_diffrn_reflns_limit_k_min -14
_diffrn_reflns_limit_l_max 28
_diffrn_reflns_limit_l_min -28
_diffrn_reflns_number 55112
_diffrn_reflns_theta_full 27.49
_diffrn_reflns_theta_max 27.49
_diffrn_reflns_theta_min 1.86
_exptl_absorpt_coefficient_mu 1.181
_exptl_absorpt_correction_T_max 0.9325
_exptl_absorpt_correction_T_min 0.6827
_exptl_absorpt_correction_type multi-scan
_exptl_absorpt_process_details sadabs
_exptl_crystal_colour orange
_exptl_crystal_density_diffrn 1.590
_exptl_crystal_density_meas 0
_exptl_crystal_density_method 'not measured'
_exptl_crystal_description flake
_exptl_crystal_F_000 5756
_exptl_crystal_size_max 0.35
_exptl_crystal_size_mid 0.17
_exptl_crystal_size_min 0.06
_refine_diff_density_max 0.920
_refine_diff_density_min -1.166
_refine_diff_density_rms 0.114
_refine_ls_extinction_method none
_refine_ls_goodness_of_fit_ref 1.009
_refine_ls_hydrogen_treatment constr
_refine_ls_matrix_type full
_refine_ls_number_parameters 679
_refine_ls_number_reflns 13410
_refine_ls_number_restraints 1
_refine_ls_restrained_S_all 1.009
_refine_ls_R_factor_all 0.0764
_refine_ls_R_factor_gt 0.0593
_refine_ls_shift/su_max 0.001
_refine_ls_shift/su_mean 0.000
_refine_ls_structure_factor_coef Fsqd
_refine_ls_weighting_details 'calc w=1/[\s^2^(Fo^2^)+(0.0996P)^2^+0.0000P] where P=(Fo^2^+2Fc^2^)/3'
_refine_ls_weighting_scheme calc
_refine_ls_wR_factor_gt 0.1053
_refine_ls_wR_factor_ref 0.1342
_reflns_number_gt 8127
_reflns_number_total 13410
_reflns_threshold_expression >2sigma(I)
_cod_data_source_file om100209k_si_001.cif
_cod_data_source_block Cpd5_c2c
_cod_depositor_comments
;
The following automatic conversions were performed:

'_symmetry_cell_setting' value 'Monoclinic' changed to 'monoclinic'
according to /home/saulius/struct/CIF-dictionaries/cif_core.dic
dictionary named 'cif_core.dic' version 2.4.1 from 2010-06-29.

Automatic conversion script
Id: cif_fix_values 1715 2011-07-08 13:25:40Z adriana 
;
_cod_original_sg_symbol_H-M C2/c
_cod_original_formula_sum 'C59.50 H62.50 Cl2 Fe2 O2 P6 Ru S4'
_cod_database_code 4065948

loop_
_symmetry_equiv_pos_as_xyz
'x, y, z'
'-x, y, -z+1/2'
'x+1/2, y+1/2, z'
'-x+1/2, y+1/2, -z+1/2'
'-x, -y, -z'
'x, -y, z-1/2'
'-x+1/2, -y+1/2, -z'
'x+1/2, -y+1/2, z-1/2'

loop_
_atom_site_label
_atom_site_type_symbol
_atom_site_fract_x
_atom_site_fract_y
_atom_site_fract_z
_atom_site_U_iso_or_equiv
_atom_site_adp_type
_atom_site_occupancy
_atom_site_symmetry_multiplicity
_atom_site_calc_flag
_atom_site_refinement_flags
Ru1 Ru 0.142416(8) 0.25624(3) 0.327305(16) 0.03023(12) Uani 1 1 d .
Fe1 Fe 0.02791(2) 0.40394(10) 0.12450(5) 0.0815(3) Uani 1 1 d .
Fe2 Fe 0.09975(2) 0.11934(8) 0.55755(4) 0.0643(3) Uani 1 1 d .
P1 P 0.08413(3) 0.36768(12) 0.25350(7) 0.0467(4) Uani 1 1 d .
P2 P 0.12521(3) 0.27225(11) 0.44928(6) 0.0408(3) Uani 1 1 d .
P3 P 0.15738(3) 0.07331(10) 0.32240(5) 0.0321(3) Uani 1 1 d .
P4 P 0.18350(3) 0.34595(10) 0.30328(5) 0.0323(3) Uani 1 1 d .
S1 S 0.10760(3) 0.24958(11) 0.22273(6) 0.0442(3) Uani 1 1 d .
S2 S 0.11695(3) 0.44789(11) 0.31681(6) 0.0449(3) Uani 1 1 d .
S3 S 0.10328(3) 0.17482(11) 0.37798(6) 0.0428(3) Uani 1 1 d .
S4 S 0.16757(3) 0.27380(11) 0.43800(6) 0.0398(3) Uani 1 1 d .
O1 O 0.05835(8) 0.3222(4) 0.28330(19) 0.0607(11) Uani 1 1 d .
H1A H 0.0659 0.2790 0.3116 0.091 Uiso 1 1 calc R
O2 O 0.10933(10) 0.3913(3) 0.44522(18) 0.0579(11) Uani 1 1 d .
H2A H 0.1084 0.4192 0.4113 0.087 Uiso 1 1 calc R
C1 C 0.06227(13) 0.4559(5) 0.1944(3) 0.0641(17) Uani 1 1 d .
C2 C 0.03507(17) 0.5138(6) 0.1960(4) 0.087(2) Uani 1 1 d .
H2 H 0.0260 0.5143 0.2288 0.105 Uiso 1 1 calc R
C3 C 0.0246(2) 0.5689(8) 0.1403(6) 0.122(4) Uani 1 1 d .
H3 H 0.0067 0.6105 0.1286 0.147 Uiso 1 1 calc R
C4 C 0.0454(2) 0.5518(10) 0.1045(6) 0.153(5) Uani 1 1 d .
H4 H 0.0440 0.5817 0.0655 0.183 Uiso 1 1 calc R
C5 C 0.06924(16) 0.4800(8) 0.1383(4) 0.110(3) Uani 1 1 d .
H5 H 0.0860 0.4546 0.1256 0.132 Uiso 1 1 calc R
C6 C 0.0230(2) 0.2358(8) 0.1320(5) 0.104(3) Uani 1 1 d .
H6 H 0.0347 0.1889 0.1620 0.125 Uiso 1 1 calc R
C7 C -0.0033(2) 0.2926(10) 0.1369(6) 0.122(4) Uani 1 1 d .
H7 H -0.0118 0.2917 0.1705 0.147 Uiso 1 1 calc R
C8 C -0.0147(2) 0.3535(10) 0.0791(7) 0.137(5) Uani 1 1 d .
H8 H -0.0320 0.3979 0.0683 0.164 Uiso 1 1 calc R
C9 C 0.0049(3) 0.3325(11) 0.0447(5) 0.140(4) Uani 1 1 d .
H9 H 0.0032 0.3614 0.0054 0.168 Uiso 1 1 calc R
C10 C 0.0286(3) 0.2600(10) 0.0766(5) 0.133(4) Uani 1 1 d .
H10 H 0.0448 0.2341 0.0622 0.159 Uiso 1 1 calc R
C11 C 0.12395(14) 0.2368(4) 0.5255(2) 0.0488(14) Uani 1 1 d .
C12 C 0.14379(14) 0.1659(5) 0.5682(3) 0.0572(15) Uani 1 1 d .
H12 H 0.1592 0.1223 0.5600 0.069 Uiso 1 1 calc R
C13 C 0.13619(18) 0.1725(6) 0.6249(3) 0.075(2) Uani 1 1 d .
H13 H 0.1458 0.1340 0.6608 0.090 Uiso 1 1 calc R
C14 C 0.1115(2) 0.2474(6) 0.6184(3) 0.079(2) Uani 1 1 d .
H14 H 0.1020 0.2664 0.6491 0.095 Uiso 1 1 calc R
C15 C 0.10402(17) 0.2878(6) 0.5578(3) 0.0699(19) Uani 1 1 d .
H15 H 0.0887 0.3390 0.5413 0.084 Uiso 1 1 calc R
C16 C 0.0826(4) 0.0024(11) 0.4950(5) 0.121(4) Uani 1 1 d .
H16 H 0.0883 -0.0073 0.4584 0.145 Uiso 1 1 calc R
C17 C 0.0953(3) -0.0475(8) 0.5495(9) 0.150(5) Uani 1 1 d .
H17 H 0.1113 -0.0982 0.5591 0.180 Uiso 1 1 calc R
C18 C 0.0779(5) -0.0027(15) 0.5887(6) 0.184(10) Uani 1 1 d .
H18 H 0.0806 -0.0237 0.6298 0.221 Uiso 1 1 calc R
C19 C 0.0591(4) 0.0658(19) 0.5627(15) 0.225(12) Uani 1 1 d .
H19 H 0.0466 0.1076 0.5812 0.270 Uiso 1 1 calc R
C20 C 0.0593(4) 0.0711(15) 0.5035(9) 0.167(8) Uani 1 1 d .
H20 H 0.0462 0.1133 0.4730 0.200 Uiso 1 1 calc R
C31 C 0.17838(11) 0.0381(4) 0.2644(2) 0.0354(10) Uani 1 1 d .
C32 C 0.17124(11) 0.0973(4) 0.2095(2) 0.0381(11) Uani 1 1 d .
H32 H 0.1572 0.1552 0.2041 0.046 Uiso 1 1 calc R
C33 C 0.18480(13) 0.0714(5) 0.1623(2) 0.0536(15) Uani 1 1 d .
H33 H 0.1794 0.1108 0.1253 0.064 Uiso 1 1 calc R
C34 C 0.20594(14) -0.0117(5) 0.1702(3) 0.0583(16) Uani 1 1 d .
H34 H 0.2154 -0.0282 0.1389 0.070 Uiso 1 1 calc R
C35 C 0.21320(14) -0.0705(5) 0.2241(3) 0.0627(17) Uani 1 1 d .
H35 H 0.2274 -0.1278 0.2293 0.075 Uiso 1 1 calc R
C36 C 0.19958(13) -0.0459(5) 0.2715(3) 0.0499(14) Uani 1 1 d .
H36 H 0.2048 -0.0865 0.3081 0.060 Uiso 1 1 calc R
C41 C 0.18049(12) 0.0143(4) 0.3951(2) 0.0403(12) Uani 1 1 d .
C42 C 0.16603(15) -0.0421(5) 0.4348(2) 0.0548(15) Uani 1 1 d .
H42 H 0.1450 -0.0526 0.4235 0.066 Uiso 1 1 calc R
C43 C 0.18324(19) -0.0814(6) 0.4900(3) 0.0690(19) Uani 1 1 d .
H43 H 0.1735 -0.1172 0.5164 0.083 Uiso 1 1 calc R
C44 C 0.21442(18) -0.0702(5) 0.5085(3) 0.0686(19) Uani 1 1 d .
H44 H 0.2255 -0.1003 0.5458 0.082 Uiso 1 1 calc R
C45 C 0.22887(16) -0.0134(5) 0.4704(3) 0.0630(17) Uani 1 1 d .
H45 H 0.2499 -0.0030 0.4823 0.076 Uiso 1 1 calc R
C46 C 0.21184(13) 0.0277(4) 0.4144(3) 0.0491(13) Uani 1 1 d .
H46 H 0.2217 0.0656 0.3889 0.059 Uiso 1 1 calc R
C51 C 0.12755(12) -0.0366(4) 0.2990(2) 0.0400(12) Uani 1 1 d .
C52 C 0.09724(13) -0.0151(5) 0.2743(2) 0.0513(14) Uani 1 1 d .
H52 H 0.0903 0.0583 0.2702 0.062 Uiso 1 1 calc R
C53 C 0.07675(16) -0.1030(6) 0.2553(3) 0.0709(19) Uani 1 1 d .
H53 H 0.0563 -0.0873 0.2381 0.085 Uiso 1 1 calc R
C54 C 0.08631(18) -0.2123(6) 0.2616(3) 0.071(2) Uani 1 1 d .
H54 H 0.0724 -0.2701 0.2493 0.085 Uiso 1 1 calc R
C55 C 0.1161(2) -0.2345(5) 0.2856(3) 0.071(2) Uani 1 1 d .
H55 H 0.1227 -0.3082 0.2902 0.085 Uiso 1 1 calc R
C56 C 0.13681(14) -0.1479(5) 0.3035(3) 0.0559(15) Uani 1 1 d .
H56 H 0.1574 -0.1646 0.3190 0.067 Uiso 1 1 calc R
C61 C 0.19262(11) 0.4894(4) 0.3354(2) 0.0380(11) Uani 1 1 d .
C62 C 0.18272(12) 0.5304(4) 0.3852(2) 0.0447(12) Uani 1 1 d .
H62 H 0.1695 0.4877 0.4014 0.054 Uiso 1 1 calc R
C63 C 0.19232(14) 0.6345(5) 0.4111(3) 0.0544(15) Uani 1 1 d .
H63 H 0.1854 0.6612 0.4441 0.065 Uiso 1 1 calc R
C64 C 0.21219(14) 0.6976(5) 0.3873(3) 0.0560(15) Uani 1 1 d .
H64 H 0.2189 0.7667 0.4046 0.067 Uiso 1 1 calc R
C65 C 0.22202(15) 0.6585(5) 0.3383(3) 0.0587(15) Uani 1 1 d .
H65 H 0.2351 0.7017 0.3219 0.070 Uiso 1 1 calc R
C66 C 0.21259(13) 0.5547(4) 0.3131(3) 0.0498(13) Uani 1 1 d .
H66 H 0.2198 0.5284 0.2804 0.060 Uiso 1 1 calc R
C71 C 0.18182(11) 0.3793(4) 0.2214(2) 0.0386(11) Uani 1 1 d .
C72 C 0.15711(14) 0.4436(5) 0.1906(3) 0.0623(17) Uani 1 1 d .
H72 H 0.1426 0.4662 0.2108 0.075 Uiso 1 1 calc R
C73 C 0.15411(16) 0.4740(6) 0.1290(3) 0.079(2) Uani 1 1 d .
H73 H 0.1374 0.5162 0.1085 0.095 Uiso 1 1 calc R
C74 C 0.17502(18) 0.4436(6) 0.0985(3) 0.074(2) Uani 1 1 d .
H74 H 0.1727 0.4647 0.0575 0.089 Uiso 1 1 calc R
C75 C 0.1997(2) 0.3816(6) 0.1288(3) 0.076(2) Uani 1 1 d .
H75 H 0.2142 0.3602 0.1083 0.091 Uiso 1 1 calc R
C76 C 0.20304(14) 0.3508(5) 0.1893(2) 0.0551(15) Uani 1 1 d .
H76 H 0.2201 0.3095 0.2094 0.066 Uiso 1 1 calc R
C81 C 0.22159(10) 0.2841(4) 0.3375(2) 0.0316(10) Uani 1 1 d .
C82 C 0.23652(12) 0.3151(4) 0.3976(2) 0.0417(12) Uani 1 1 d .
H82 H 0.2273 0.3667 0.4181 0.050 Uiso 1 1 calc R
C83 C 0.26454(13) 0.2717(4) 0.4277(3) 0.0477(13) Uani 1 1 d .
H83 H 0.2739 0.2936 0.4680 0.057 Uiso 1 1 calc R
C84 C 0.27862(12) 0.1956(5) 0.3978(3) 0.0484(13) Uani 1 1 d .
H84 H 0.2976 0.1668 0.4177 0.058 Uiso 1 1 calc R
C85 C 0.26442(11) 0.1625(4) 0.3387(2) 0.0442(12) Uani 1 1 d .
H85 H 0.2740 0.1117 0.3185 0.053 Uiso 1 1 calc R
C86 C 0.23572(11) 0.2046(4) 0.3085(2) 0.0381(11) Uani 1 1 d .
H86 H 0.2260 0.1796 0.2690 0.046 Uiso 1 1 calc R
Cl1S Cl 0.06025(10) 0.6240(5) 0.4170(5) 0.424(7) Uani 1 1 d D
Cl2S Cl 0.11617(12) 0.6910(5) 0.4684(4) 0.317(4) Uani 1 1 d D
C1S C 0.08638(18) 0.6808(5) 0.4474(6) 0.63(5) Uani 1 1 d .
H1S1 H 0.0824 0.7506 0.4248 0.759 Uiso 1 1 calc R
H1S2 H 0.0808 0.6963 0.4857 0.759 Uiso 1 1 calc R
C2S C 0.01796(18) 1.0104(5) 0.3293(6) 0.182(13) Uani 0.50 1 d PR
C3S C 0.00694(18) 0.7935(5) 0.2964(6) 0.164(12) Uani 0.50 1 d PR
C4S C 0.01303(18) 0.8669(5) 0.3471(6) 0.103(6) Uani 0.50 1 d PR
C5S C 0.00946(18) 0.8811(5) 0.3884(6) 0.167(13) Uani 0.50 1 d PR
C6S C 0.00000(18) 1.0494(5) 0.2500(6) 0.104(5) Uani 1 2 d SR

loop_
_atom_site_aniso_label
_atom_site_aniso_U_11
_atom_site_aniso_U_22
_atom_site_aniso_U_33
_atom_site_aniso_U_23
_atom_site_aniso_U_13
_atom_site_aniso_U_12
Ru1 0.0317(2) 0.0314(2) 0.0283(2) 0.00155(15) 0.00903(16) 0.00298(16)
Fe1 0.0441(5) 0.1167(9) 0.0757(7) 0.0308(6) 0.0011(5) 0.0140(5)
Fe2 0.0737(6) 0.0715(6) 0.0542(5) 0.0142(4) 0.0280(5) -0.0014(5)
P1 0.0358(7) 0.0491(9) 0.0540(9) 0.0128(7) 0.0093(7) 0.0083(6)
P2 0.0510(8) 0.0395(8) 0.0360(7) 0.0009(6) 0.0185(6) 0.0053(6)
P3 0.0383(7) 0.0303(6) 0.0282(6) 0.0003(5) 0.0094(5) 0.0022(5)
P4 0.0361(7) 0.0301(6) 0.0319(6) 0.0016(5) 0.0110(5) 0.0004(5)
S1 0.0418(7) 0.0514(8) 0.0353(7) 0.0036(6) 0.0026(6) 0.0060(6)
S2 0.0470(8) 0.0380(7) 0.0509(8) 0.0048(6) 0.0146(6) 0.0084(6)
S3 0.0437(7) 0.0484(8) 0.0390(7) 0.0008(6) 0.0155(6) -0.0026(6)
S4 0.0441(7) 0.0435(8) 0.0319(6) -0.0007(5) 0.0096(6) -0.0012(6)
O1 0.038(2) 0.077(3) 0.069(3) 0.014(2) 0.017(2) 0.0047(19)
O2 0.085(3) 0.046(2) 0.051(2) 0.0075(18) 0.031(2) 0.023(2)
C1 0.044(3) 0.063(4) 0.077(4) 0.025(3) 0.001(3) 0.004(3)
C2 0.065(5) 0.072(5) 0.110(6) 0.010(4) -0.004(5) 0.018(4)
C3 0.065(5) 0.100(7) 0.177(11) 0.052(7) -0.014(6) 0.022(5)
C4 0.087(7) 0.169(11) 0.161(10) 0.129(9) -0.043(7) -0.017(7)
C5 0.046(4) 0.163(8) 0.109(6) 0.088(6) -0.003(4) -0.004(5)
C6 0.079(6) 0.117(8) 0.097(7) 0.003(5) -0.011(5) -0.011(5)
C7 0.079(7) 0.135(9) 0.158(11) -0.044(8) 0.038(7) -0.040(6)
C8 0.053(5) 0.151(10) 0.175(12) -0.051(9) -0.026(7) 0.025(6)
C9 0.125(9) 0.181(12) 0.095(7) 0.004(7) -0.005(7) 0.038(9)
C10 0.111(8) 0.196(12) 0.084(7) 0.002(7) 0.014(6) 0.043(8)
C11 0.067(4) 0.048(3) 0.037(3) 0.002(2) 0.022(3) 0.008(3)
C12 0.062(4) 0.064(4) 0.049(3) 0.006(3) 0.019(3) 0.008(3)
C13 0.102(6) 0.080(5) 0.043(3) 0.010(3) 0.020(4) 0.006(4)
C14 0.119(6) 0.083(5) 0.052(4) 0.006(3) 0.052(4) 0.017(4)
C15 0.100(5) 0.068(4) 0.056(4) 0.006(3) 0.047(4) 0.022(4)
C16 0.161(12) 0.124(10) 0.073(6) -0.009(6) 0.023(8) -0.078(9)
C17 0.141(10) 0.065(6) 0.212(15) 0.025(8) -0.011(11) -0.028(6)
C18 0.31(3) 0.176(15) 0.098(8) -0.015(9) 0.114(13) -0.153(16)
C19 0.132(15) 0.22(2) 0.37(4) 0.01(2) 0.13(2) -0.036(13)
C20 0.101(10) 0.162(14) 0.191(16) 0.070(13) -0.047(11) -0.064(10)
C31 0.038(3) 0.031(3) 0.036(3) -0.007(2) 0.008(2) -0.004(2)
C32 0.041(3) 0.042(3) 0.032(3) -0.006(2) 0.010(2) -0.002(2)
C33 0.061(4) 0.064(4) 0.040(3) -0.009(3) 0.021(3) -0.008(3)
C34 0.061(4) 0.066(4) 0.058(4) -0.023(3) 0.035(3) -0.007(3)
C35 0.061(4) 0.063(4) 0.070(4) -0.020(3) 0.029(3) 0.008(3)
C36 0.055(3) 0.048(3) 0.051(3) 0.002(3) 0.022(3) 0.012(3)
C41 0.056(3) 0.032(3) 0.030(2) 0.000(2) 0.005(2) 0.012(2)
C42 0.071(4) 0.062(4) 0.034(3) 0.007(3) 0.017(3) 0.011(3)
C43 0.102(6) 0.073(4) 0.032(3) 0.013(3) 0.018(4) 0.023(4)
C44 0.102(6) 0.062(4) 0.032(3) 0.000(3) -0.001(4) 0.026(4)
C45 0.075(4) 0.050(4) 0.049(3) -0.003(3) -0.010(3) 0.014(3)
C46 0.060(4) 0.033(3) 0.049(3) 0.003(2) 0.005(3) 0.001(3)
C51 0.053(3) 0.037(3) 0.032(3) -0.001(2) 0.014(2) -0.005(2)
C52 0.056(4) 0.048(3) 0.051(3) -0.004(3) 0.016(3) -0.014(3)
C53 0.060(4) 0.088(5) 0.061(4) -0.005(4) 0.010(3) -0.028(4)
C54 0.084(5) 0.063(5) 0.067(4) -0.011(3) 0.024(4) -0.041(4)
C55 0.106(6) 0.039(4) 0.073(5) -0.006(3) 0.031(5) -0.022(4)
C56 0.065(4) 0.039(3) 0.066(4) 0.005(3) 0.021(3) -0.002(3)
C61 0.042(3) 0.030(3) 0.041(3) 0.002(2) 0.009(2) 0.003(2)
C62 0.047(3) 0.040(3) 0.048(3) -0.004(2) 0.014(3) 0.000(2)
C63 0.069(4) 0.048(3) 0.046(3) -0.008(3) 0.015(3) 0.010(3)
C64 0.069(4) 0.032(3) 0.060(4) -0.003(3) 0.005(3) -0.008(3)
C65 0.072(4) 0.039(3) 0.066(4) -0.002(3) 0.018(3) -0.015(3)
C66 0.060(4) 0.041(3) 0.052(3) -0.003(3) 0.019(3) -0.004(3)
C71 0.046(3) 0.035(3) 0.035(3) 0.002(2) 0.009(2) -0.011(2)
C72 0.053(4) 0.076(4) 0.058(4) 0.032(3) 0.014(3) 0.008(3)
C73 0.064(4) 0.106(6) 0.060(4) 0.043(4) 0.003(4) -0.003(4)
C74 0.096(6) 0.083(5) 0.038(3) 0.013(3) 0.008(4) -0.030(4)
C75 0.123(7) 0.065(4) 0.054(4) -0.001(3) 0.049(5) -0.007(4)
C76 0.076(4) 0.051(3) 0.046(3) 0.010(3) 0.028(3) 0.013(3)
C81 0.029(2) 0.030(2) 0.035(2) 0.0015(19) 0.007(2) -0.0028(19)
C82 0.046(3) 0.039(3) 0.040(3) -0.002(2) 0.009(2) 0.005(2)
C83 0.045(3) 0.046(3) 0.043(3) -0.004(2) -0.005(3) 0.002(2)
C84 0.033(3) 0.050(3) 0.054(3) -0.001(3) -0.002(3) 0.008(2)
C85 0.039(3) 0.042(3) 0.052(3) -0.003(2) 0.013(3) 0.010(2)
C86 0.040(3) 0.036(3) 0.038(3) -0.002(2) 0.010(2) -0.003(2)
Cl1S 0.128(4) 0.199(5) 0.93(2) 0.002(8) 0.103(8) -0.001(3)
Cl2S 0.216(5) 0.192(5) 0.486(11) -0.094(6) -0.011(6) 0.036(4)
C1S 0.121(14) 0.34(3) 1.45(12) -0.54(5) 0.21(4) -0.124(19)
C2S 0.098(15) 0.127(18) 0.34(4) -0.13(2) 0.09(2) -0.016(13)
C3S 0.046(10) 0.18(2) 0.25(3) 0.11(2) 0.018(14) -0.016(12)
C4S 0.122(16) 0.059(11) 0.117(16) 0.012(10) 0.012(13) 0.002(10)
C5S 0.070(12) 0.22(3) 0.21(3) -0.13(2) 0.041(16) -0.059(15)
C6S 0.133(11) 0.044(6) 0.173(12) 0.000 0.108(11) 0.000

loop_
_atom_type_symbol
_atom_type_description
_atom_type_scat_dispersion_real
_atom_type_scat_dispersion_imag
_atom_type_scat_source
C C 0.0033 0.0016 'International Tables Vol C Tables 4.2.6.8 and 6.1.1.4'
H H 0.0000 0.0000 'International Tables Vol C Tables 4.2.6.8 and 6.1.1.4'
O O 0.0106 0.0060 'International Tables Vol C Tables 4.2.6.8 and 6.1.1.4'
Cl Cl 0.1484 0.1585 'International Tables Vol C Tables 4.2.6.8 and 6.1.1.4'
P P 0.1023 0.0942 'International Tables Vol C Tables 4.2.6.8 and 6.1.1.4'
S S 0.1246 0.1234 'International Tables Vol C Tables 4.2.6.8 and 6.1.1.4'
Fe Fe 0.3463 0.8444 'International Tables Vol C Tables 4.2.6.8 and 6.1.1.4'
Ru Ru -1.2594 0.8363 'International Tables Vol C Tables 4.2.6.8 and 6.1.1.4'

loop_
_geom_angle_atom_site_label_1
_geom_angle_atom_site_label_2
_geom_angle_atom_site_label_3
_geom_angle
_geom_angle_site_symmetry_3
P3 Ru1 P4 99.41(4) .
P3 Ru1 S4 93.62(4) .
P4 Ru1 S4 90.07(4) .
P3 Ru1 S1 92.81(4) .
P4 Ru1 S1 98.73(5) .
S4 Ru1 S1 168.11(4) .
P3 Ru1 S3 84.56(4) .
P4 Ru1 S3 166.98(5) .
S4 Ru1 S3 77.26(4) .
S1 Ru1 S3 93.42(5) .
P3 Ru1 S2 169.15(5) .
P4 Ru1 S2 86.29(4) .
S4 Ru1 S2 95.61(4) .
S1 Ru1 S2 77.13(5) .
S3 Ru1 S2 91.92(4) .
C1 Fe1 C9 161.3(4) .
C1 Fe1 C7 122.1(4) .
C9 Fe1 C7 67.5(5) .
C1 Fe1 C3 68.8(3) .
C9 Fe1 C3 121.7(5) .
C7 Fe1 C3 122.4(5) .
C1 Fe1 C2 41.4(3) .
C9 Fe1 C2 156.2(4) .
C7 Fe1 C2 107.2(4) .
C3 Fe1 C2 39.9(3) .
C1 Fe1 C8 158.9(5) .
C9 Fe1 C8 38.7(4) .
C7 Fe1 C8 42.2(4) .
C3 Fe1 C8 105.9(4) .
C2 Fe1 C8 121.7(4) .
C1 Fe1 C10 124.1(4) .
C9 Fe1 C10 41.2(4) .
C7 Fe1 C10 67.6(5) .
C3 Fe1 C10 159.0(5) .
C2 Fe1 C10 160.5(4) .
C8 Fe1 C10 68.0(4) .
C1 Fe1 C4 68.4(3) .
C9 Fe1 C4 108.5(5) .
C7 Fe1 C4 158.9(5) .
C3 Fe1 C4 40.5(4) .
C2 Fe1 C4 67.6(5) .
C8 Fe1 C4 121.6(5) .
C10 Fe1 C4 124.1(6) .
C1 Fe1 C5 40.6(3) .
C9 Fe1 C5 125.0(5) .
C7 Fe1 C5 158.1(5) .
C3 Fe1 C5 69.1(4) .
C2 Fe1 C5 68.7(4) .
C8 Fe1 C5 158.5(5) .
C10 Fe1 C5 108.7(5) .
C4 Fe1 C5 41.3(3) .
C1 Fe1 C6 108.8(3) .
C9 Fe1 C6 67.1(4) .
C7 Fe1 C6 40.4(4) .
C3 Fe1 C6 159.6(5) .
C2 Fe1 C6 125.0(4) .
C8 Fe1 C6 68.7(4) .
C10 Fe1 C6 39.0(4) .
C4 Fe1 C6 159.1(5) .
C5 Fe1 C6 123.1(4) .
C19 Fe2 C16 67.2(8) .
C19 Fe2 C18 35.7(7) .
C16 Fe2 C18 65.8(5) .
C19 Fe2 C20 38.9(7) .
C16 Fe2 C20 40.7(6) .
C18 Fe2 C20 62.5(7) .
C19 Fe2 C17 67.1(8) .
C16 Fe2 C17 39.3(5) .
C18 Fe2 C17 41.8(6) .
C20 Fe2 C17 66.7(6) .
C19 Fe2 C15 114.2(7) .
C16 Fe2 C15 136.2(5) .
C18 Fe2 C15 141.8(7) .
C20 Fe2 C15 111.1(6) .
C17 Fe2 C15 175.1(6) .
C19 Fe2 C11 147.3(8) .
C16 Fe2 C11 112.9(3) .
C18 Fe2 C11 176.6(8) .
C20 Fe2 C11 118.8(5) .
C17 Fe2 C11 135.1(6) .
C15 Fe2 C11 41.4(2) .
C19 Fe2 C14 107.1(8) .
C16 Fe2 C14 172.3(6) .
C18 Fe2 C14 112.9(4) .
C20 Fe2 C14 131.7(8) .
C17 Fe2 C14 144.5(6) .
C15 Fe2 C14 40.3(3) .
C11 Fe2 C14 68.9(2) .
C19 Fe2 C12 169.9(10) .
C16 Fe2 C12 118.1(5) .
C18 Fe2 C12 136.5(8) .
C20 Fe2 C12 150.5(7) .
C17 Fe2 C12 110.9(4) .
C15 Fe2 C12 68.6(3) .
C11 Fe2 C12 40.8(2) .
C14 Fe2 C12 68.4(3) .
C19 Fe2 C13 130.5(10) .
C16 Fe2 C13 146.9(6) .
C18 Fe2 C13 110.8(5) .
C20 Fe2 C13 168.9(8) .
C17 Fe2 C13 114.9(4) .
C15 Fe2 C13 68.1(3) .
C11 Fe2 C13 68.5(2) .
C14 Fe2 C13 40.7(3) .
C12 Fe2 C13 40.4(2) .
O1 P1 C1 100.7(3) .
O1 P1 S1 114.78(18) .
C1 P1 S1 114.1(2) .
O1 P1 S2 111.14(18) .
C1 P1 S2 114.1(2) .
S1 P1 S2 102.47(8) .
O2 P2 C11 98.2(2) .
O2 P2 S4 114.88(18) .
C11 P2 S4 113.2(2) .
O2 P2 S3 110.42(19) .
C11 P2 S3 119.3(2) .
S4 P2 S3 101.53(7) .
C41 P3 C31 104.7(2) .
C41 P3 C51 100.7(2) .
C31 P3 C51 96.4(2) .
C41 P3 Ru1 115.60(15) .
C31 P3 Ru1 117.56(15) .
C51 P3 Ru1 118.85(17) .
C81 P4 C71 106.8(2) .
C81 P4 C61 96.7(2) .
C71 P4 C61 97.5(2) .
C81 P4 Ru1 115.92(14) .
C71 P4 Ru1 119.64(16) .
C61 P4 Ru1 116.52(15) .
P1 S1 Ru1 85.34(6) .
P1 S2 Ru1 82.63(6) .
P2 S3 Ru1 82.60(6) .
P2 S4 Ru1 85.07(6) .
P1 O1 H1A 109.5 .
P2 O2 H2A 109.5 .
C5 C1 C2 108.7(6) .
C5 C1 P1 125.2(5) .
C2 C1 P1 126.2(6) .
C5 C1 Fe1 71.1(4) .
C2 C1 Fe1 70.4(4) .
P1 C1 Fe1 124.7(3) .
C3 C2 C1 108.0(8) .
C3 C2 Fe1 69.6(6) .
C1 C2 Fe1 68.2(4) .
C3 C2 H2 126.0 .
C1 C2 H2 126.0 .
Fe1 C2 H2 127.7 .
C2 C3 C4 108.6(7) .
C2 C3 Fe1 70.5(5) .
C4 C3 Fe1 70.4(6) .
C2 C3 H3 125.7 .
C4 C3 H3 125.7 .
Fe1 C3 H3 125.0 .
C3 C4 C5 108.3(8) .
C3 C4 Fe1 69.1(5) .
C5 C4 Fe1 69.4(5) .
C3 C4 H4 125.9 .
C5 C4 H4 125.9 .
Fe1 C4 H4 127.2 .
C1 C5 C4 106.4(8) .
C1 C5 Fe1 68.4(4) .
C4 C5 Fe1 69.4(5) .
C1 C5 H5 126.8 .
C4 C5 H5 126.8 .
Fe1 C5 H5 127.0 .
C10 C6 C7 109.3(10) .
C10 C6 Fe1 70.3(6) .
C7 C6 Fe1 68.9(6) .
C10 C6 H6 125.4 .
C7 C6 H6 125.4 .
Fe1 C6 H6 126.9 .
C6 C7 C8 106.8(10) .
C6 C7 Fe1 70.6(5) .
C8 C7 Fe1 69.5(6) .
C6 C7 H7 126.6 .
C8 C7 H7 126.6 .
Fe1 C7 H7 124.9 .
C9 C8 C7 106.2(9) .
C9 C8 Fe1 69.9(6) .
C7 C8 Fe1 68.3(5) .
C9 C8 H8 126.9 .
C7 C8 H8 126.9 .
Fe1 C8 H8 126.4 .
C8 C9 C10 110.7(11) .
C8 C9 Fe1 71.4(6) .
C10 C9 Fe1 70.2(6) .
C8 C9 H9 124.6 .
C10 C9 H9 124.6 .
Fe1 C9 H9 125.3 .
C6 C10 C9 107.0(10) .
C6 C10 Fe1 70.6(6) .
C9 C10 Fe1 68.6(7) .
C6 C10 H10 126.5 .
C9 C10 H10 126.5 .
Fe1 C10 H10 125.8 .
C12 C11 C15 106.9(5) .
C12 C11 P2 128.3(4) .
C15 C11 P2 124.4(5) .
C12 C11 Fe2 69.7(3) .
C15 C11 Fe2 69.3(3) .
P2 C11 Fe2 131.4(3) .
C13 C12 C11 108.3(5) .
C13 C12 Fe2 69.9(4) .
C11 C12 Fe2 69.5(3) .
C13 C12 H12 125.8 .
C11 C12 H12 125.8 .
Fe2 C12 H12 126.4 .
C12 C13 C14 108.5(6) .
C12 C13 Fe2 69.8(4) .
C14 C13 Fe2 69.5(5) .
C12 C13 H13 125.8 .
C14 C13 H13 125.8 .
Fe2 C13 H13 126.5 .
C15 C14 C13 108.0(5) .
C15 C14 Fe2 69.8(4) .
C13 C14 Fe2 69.7(4) .
C15 C14 H14 126.0 .
C13 C14 H14 126.0 .
Fe2 C14 H14 126.1 .
C14 C15 C11 108.3(6) .
C14 C15 Fe2 70.0(4) .
C11 C15 Fe2 69.3(3) .
C14 C15 H15 125.8 .
C11 C15 H15 125.8 .
Fe2 C15 H15 126.5 .
C17 C16 C20 107.6(13) .
C17 C16 Fe2 71.2(6) .
C20 C16 Fe2 70.2(7) .
C17 C16 H16 126.2 .
C20 C16 H16 126.2 .
Fe2 C16 H16 124.0 .
C16 C17 C18 102.3(12) .
C16 C17 Fe2 69.5(6) .
C18 C17 Fe2 68.4(7) .
C16 C17 H17 128.8 .
C18 C17 H17 128.8 .
Fe2 C17 H17 125.0 .
C19 C18 C17 113.0(17) .
C19 C18 Fe2 71.9(10) .
C17 C18 Fe2 69.8(6) .
C19 C18 H18 123.5 .
C17 C18 H18 123.5 .
Fe2 C18 H18 126.4 .
C18 C19 C20 109(2) .
C18 C19 Fe2 72.4(11) .
C20 C19 Fe2 71.3(9) .
C18 C19 H19 125.6 .
C20 C19 H19 125.6 .
Fe2 C19 H19 122.4 .
C19 C20 C16 108.1(17) .
C19 C20 Fe2 69.8(10) .
C16 C20 Fe2 69.1(7) .
C19 C20 H20 126.0 .
C16 C20 H20 126.0 .
Fe2 C20 H20 126.7 .
C36 C31 C32 118.4(4) .
C36 C31 P3 124.0(4) .
C32 C31 P3 117.5(4) .
C31 C32 C33 120.8(5) .
C31 C32 H32 119.6 .
C33 C32 H32 119.6 .
C34 C33 C32 120.1(5) .
C34 C33 H33 119.9 .
C32 C33 H33 119.9 .
C33 C34 C35 119.5(5) .
C33 C34 H34 120.2 .
C35 C34 H34 120.2 .
C34 C35 C36 120.9(6) .
C34 C35 H35 119.6 .
C36 C35 H35 119.6 .
C31 C36 C35 120.2(5) .
C31 C36 H36 119.9 .
C35 C36 H36 119.9 .
C46 C41 C42 118.0(5) .
C46 C41 P3 122.5(4) .
C42 C41 P3 119.4(4) .
C43 C42 C41 119.0(6) .
C43 C42 H42 120.5 .
C41 C42 H42 120.5 .
C42 C43 C44 122.9(6) .
C42 C43 H43 118.5 .
C44 C43 H43 118.5 .
C43 C44 C45 118.6(6) .
C43 C44 H44 120.7 .
C45 C44 H44 120.7 .
C44 C45 C46 119.4(6) .
C44 C45 H45 120.3 .
C46 C45 H45 120.3 .
C45 C46 C41 122.0(6) .
C45 C46 H46 119.0 .
C41 C46 H46 119.0 .
C52 C51 C56 117.6(5) .
C52 C51 P3 124.2(4) .
C56 C51 P3 118.1(4) .
C51 C52 C53 120.1(6) .
C51 C52 H52 119.9 .
C53 C52 H52 119.9 .
C54 C53 C52 121.3(7) .
C54 C53 H53 119.4 .
C52 C53 H53 119.4 .
C55 C54 C53 119.2(6) .
C55 C54 H54 120.4 .
C53 C54 H54 120.4 .
C54 C55 C56 120.3(7) .
C54 C55 H55 119.9 .
C56 C55 H55 119.9 .
C55 C56 C51 121.5(6) .
C55 C56 H56 119.2 .
C51 C56 H56 119.2 .
C66 C61 C62 117.8(5) .
C66 C61 P4 118.8(4) .
C62 C61 P4 123.1(4) .
C61 C62 C63 121.0(5) .
C61 C62 H62 119.5 .
C63 C62 H62 119.5 .
C64 C63 C62 119.5(5) .
C64 C63 H63 120.3 .
C62 C63 H63 120.3 .
C65 C64 C63 120.1(5) .
C65 C64 H64 120.0 .
C63 C64 H64 120.0 .
C64 C65 C66 120.2(5) .
C64 C65 H65 119.9 .
C66 C65 H65 119.9 .
C61 C66 C65 121.5(5) .
C61 C66 H66 119.3 .
C65 C66 H66 119.3 .
C76 C71 C72 117.4(5) .
C76 C71 P4 126.9(4) .
C72 C71 P4 115.6(4) .
C71 C72 C73 119.7(6) .
C71 C72 H72 120.2 .
C73 C72 H72 120.2 .
C74 C73 C72 121.6(7) .
C74 C73 H73 119.2 .
C72 C73 H73 119.2 .
C73 C74 C75 119.2(6) .
C73 C74 H74 120.4 .
C75 C74 H74 120.4 .
C74 C75 C76 120.1(6) .
C74 C75 H75 119.9 .
C76 C75 H75 119.9 .
C75 C76 C71 121.9(6) .
C75 C76 H76 119.0 .
C71 C76 H76 119.0 .
C82 C81 C86 117.5(4) .
C82 C81 P4 117.6(3) .
C86 C81 P4 124.8(4) .
C83 C82 C81 122.0(5) .
C83 C82 H82 119.0 .
C81 C82 H82 119.0 .
C82 C83 C84 119.8(5) .
C82 C83 H83 120.1 .
C84 C83 H83 120.1 .
C85 C84 C83 119.7(5) .
C85 C84 H84 120.1 .
C83 C84 H84 120.1 .
C84 C85 C86 120.6(5) .
C84 C85 H85 119.7 .
C86 C85 H85 119.7 .
C81 C86 C85 120.3(5) .
C81 C86 H86 119.9 .
C85 C86 H86 119.9 .
Cl2S C1S Cl1S 153.0(8) .
Cl2S C1S H1S1 98.3 .
Cl1S C1S H1S1 98.3 .
Cl2S C1S H1S2 98.3 .
Cl1S C1S H1S2 98.3 .
H1S1 C1S H1S2 103.8 .
C4S C2S C6S 114.4 .
C4S C3S C3S 141.1 2
C5S C4S C3S 144.4 .
C5S C4S C2S 95.8 .
C3S C4S C2S 115.6 .
C2S C6S C2S 150.1(2) 2

loop_
_geom_bond_atom_site_label_1
_geom_bond_atom_site_label_2
_geom_bond_distance
_geom_bond_site_symmetry_2
Ru1 P3 2.3046(12) .
Ru1 P4 2.3328(12) .
Ru1 S4 2.4544(13) .
Ru1 S1 2.4645(14) .
Ru1 S3 2.5368(12) .
Ru1 S2 2.5534(13) .
Fe1 C1 2.002(7) .
Fe1 C9 2.012(11) .
Fe1 C7 2.016(9) .
Fe1 C3 2.020(10) .
Fe1 C2 2.031(8) .
Fe1 C8 2.031(9) .
Fe1 C10 2.034(11) .
Fe1 C4 2.037(9) .
Fe1 C5 2.037(7) .
Fe1 C6 2.038(9) .
Fe2 C19 1.987(16) .
Fe2 C16 1.991(9) .
Fe2 C18 1.991(10) .
Fe2 C20 2.006(12) .
Fe2 C17 2.011(9) .
Fe2 C15 2.026(7) .
Fe2 C11 2.027(5) .
Fe2 C14 2.029(7) .
Fe2 C12 2.031(6) .
Fe2 C13 2.032(7) .
P1 O1 1.586(4) .
P1 C1 1.782(6) .
P1 S1 1.9970(19) .
P1 S2 2.016(2) .
P2 O2 1.590(4) .
P2 C11 1.772(5) .
P2 S4 2.0042(18) .
P2 S3 2.019(2) .
P3 C41 1.836(5) .
P3 C31 1.847(4) .
P3 C51 1.865(5) .
P4 C81 1.856(5) .
P4 C71 1.857(5) .
P4 C61 1.867(5) .
O1 H1A 0.8200 .
O2 H2A 0.8200 .
C1 C5 1.400(10) .
C1 C2 1.425(9) .
C2 C3 1.382(11) .
C2 H2 0.9300 .
C3 C4 1.404(15) .
C3 H3 0.9300 .
C4 C5 1.436(11) .
C4 H4 0.9300 .
C5 H5 0.9300 .
C6 C10 1.360(13) .
C6 C7 1.401(13) .
C6 H6 0.9300 .
C7 C8 1.458(15) .
C7 H7 0.9300 .
C8 C9 1.340(14) .
C8 H8 0.9300 .
C9 C10 1.424(14) .
C9 H9 0.9300 .
C10 H10 0.9300 .
C11 C12 1.415(8) .
C11 C15 1.433(7) .
C12 C13 1.401(8) .
C12 H12 0.9300 .
C13 C14 1.413(10) .
C13 H13 0.9300 .
C14 C15 1.397(9) .
C14 H14 0.9300 .
C15 H15 0.9300 .
C16 C17 1.347(15) .
C16 C20 1.389(19) .
C16 H16 0.9300 .
C17 C18 1.428(19) .
C17 H17 0.9300 .
C18 C19 1.22(2) .
C18 H18 0.9300 .
C19 C20 1.33(3) .
C19 H19 0.9300 .
C20 H20 0.9300 .
C31 C36 1.373(7) .
C31 C32 1.382(7) .
C32 C33 1.387(6) .
C32 H32 0.9300 .
C33 C34 1.362(8) .
C33 H33 0.9300 .
C34 C35 1.363(9) .
C34 H34 0.9300 .
C35 C36 1.389(7) .
C35 H35 0.9300 .
C36 H36 0.9300 .
C41 C46 1.387(7) .
C41 C42 1.406(7) .
C42 C43 1.364(8) .
C42 H42 0.9300 .
C43 C44 1.376(9) .
C43 H43 0.9300 .
C44 C45 1.380(9) .
C44 H44 0.9300 .
C45 C46 1.382(8) .
C45 H45 0.9300 .
C46 H46 0.9300 .
C51 C52 1.369(8) .
C51 C56 1.393(7) .
C52 C53 1.397(8) .
C52 H52 0.9300 .
C53 C54 1.374(10) .
C53 H53 0.9300 .
C54 C55 1.346(10) .
C54 H54 0.9300 .
C55 C56 1.389(8) .
C55 H55 0.9300 .
C56 H56 0.9300 .
C61 C66 1.385(7) .
C61 C62 1.394(6) .
C62 C63 1.397(7) .
C62 H62 0.9300 .
C63 C64 1.386(8) .
C63 H63 0.9300 .
C64 C65 1.368(8) .
C64 H64 0.9300 .
C65 C66 1.387(7) .
C65 H65 0.9300 .
C66 H66 0.9300 .
C71 C76 1.385(7) .
C71 C72 1.389(7) .
C72 C73 1.397(8) .
C72 H72 0.9300 .
C73 C74 1.354(9) .
C73 H73 0.9300 .
C74 C75 1.369(10) .
C74 H74 0.9300 .
C75 C76 1.374(8) .
C75 H75 0.9300 .
C76 H76 0.9300 .
C81 C82 1.391(7) .
C81 C86 1.397(6) .
C82 C83 1.379(7) .
C82 H82 0.9300 .
C83 C84 1.381(7) .
C83 H83 0.9300 .
C84 C85 1.372(7) .
C84 H84 0.9300 .
C85 C86 1.398(7) .
C85 H85 0.9300 .
C86 H86 0.9300 .
Cl1S C1S 1.385(10) .
Cl2S C1S 1.319(9) .
C1S H1S1 0.9700 .
C1S H1S2 0.9700 .
C2S C4S 1.7913 .
C2S C6S 1.8134 .
C3S C4S 1.4037 .
C3S C3S 2.01(3) 2
C4S C5S 0.9934 .
C6S C2S 1.81(2) 2
